data_1573914
loop_
_publ_author_name
'Datta, Paramita'
'Maji, Subir'
'Biswas, Prativa'
'Jain, Divya'
'Dey, Partha Protim'
'Mandal, Swadhin K.'

_publ_section_title
;
 An organophotocatalytic redox-neutral strategy for late-stage drug
 functionalization with SO<sub>2</sub> gas.
;
_journal_issue 12
_journal_name_full 'Chemical science'
_journal_page_first 5064
_journal_page_last 5075
_journal_paper_doi 10.1039/d4sc08380f
_journal_volume 16
_journal_year 2025
_chemical_formula_moiety 'C24 H26 O4 S'
_chemical_formula_sum 'C24 H26 O4 S'
_chemical_formula_weight 410.51
_space_group_crystal_system orthorhombic
_space_group_IT_number 19
_space_group_name_Hall 'P 2ac 2ab'
_space_group_name_H-M_alt 'P 21 21 21'
_atom_sites_solution_hydrogens geom
_audit_creation_date 2024-09-28
_audit_creation_method
;
Olex2 1.5
(compiled 2023.03.06 svn.rbb2c1857 for OlexSys, GUI svn.r6748)
;
_audit_update_record
;
2024-09-27 deposited with the CCDC.	2025-02-13 downloaded from the CCDC.
;
_cell_angle_alpha 90
_cell_angle_beta 90
_cell_angle_gamma 90
_cell_formula_units_Z 4
_cell_length_a 6.1887(2)
_cell_length_b 15.3738(6)
_cell_length_c 21.4160(9)
_cell_measurement_reflns_used 45786
_cell_measurement_temperature 100(2)
_cell_measurement_theta_max 25.688
_cell_measurement_theta_min 1.902
_cell_volume 2037.60(13)
_computing_molecular_graphics 'Olex2 1.5 (Dolomanov et al., 2009)'
_computing_publication_material 'Olex2 1.5 (Dolomanov et al., 2009)'
_computing_structure_refinement 'SHELXL 2018/3 (Sheldrick, 2015)'
_computing_structure_solution 'SHELXT 2014/5 (Sheldrick, 2014)'
_diffrn_ambient_temperature 100.00
_diffrn_measured_fraction_theta_full 1.000
_diffrn_measured_fraction_theta_max 1.000
_diffrn_measurement_device_type 'Bruker D8 QUEST'
_diffrn_measurement_method 'Four-circle Kappa diffractometer'
_diffrn_radiation_type MoK\a
_diffrn_radiation_wavelength 0.71073
_diffrn_reflns_av_R_equivalents 0.0962
_diffrn_reflns_av_unetI/netI 0.0418
_diffrn_reflns_Laue_measured_fraction_full 1.000
_diffrn_reflns_Laue_measured_fraction_max 1.000
_diffrn_reflns_limit_h_max 7
_diffrn_reflns_limit_h_min -7
_diffrn_reflns_limit_k_max 18
_diffrn_reflns_limit_k_min -18
_diffrn_reflns_limit_l_max 26
_diffrn_reflns_limit_l_min -26
_diffrn_reflns_number 45786
_diffrn_reflns_point_group_measured_fraction_full 0.999
_diffrn_reflns_point_group_measured_fraction_max 0.999
_diffrn_reflns_theta_full 25.242
_diffrn_reflns_theta_max 25.688
_diffrn_reflns_theta_min 1.902
_exptl_absorpt_coefficient_mu 0.187
_exptl_crystal_colour 'clear light colourless'
_exptl_crystal_colour_lustre clear
_exptl_crystal_colour_modifier light
_exptl_crystal_colour_primary colourless
_exptl_crystal_density_diffrn 1.338
_exptl_crystal_description block
_exptl_crystal_F_000 872
_exptl_crystal_size_max 0.125
_exptl_crystal_size_mid 0.11
_exptl_crystal_size_min 0.1
_refine_diff_density_max 0.170
_refine_diff_density_min -0.348
_refine_diff_density_rms 0.044
_refine_ls_abs_structure_details
;
 Flack x determined using 1540 quotients [(I+)-(I-)]/[(I+)+(I-)]
 (Parsons, Flack and Wagner, Acta Cryst. B69 (2013) 249-259).
;
_refine_ls_abs_structure_Flack 0.04(3)
_refine_ls_extinction_method none
_refine_ls_goodness_of_fit_ref 1.047
_refine_ls_hydrogen_treatment constr
_refine_ls_matrix_type full
_refine_ls_number_parameters 263
_refine_ls_number_reflns 3872
_refine_ls_number_restraints 0
_refine_ls_restrained_S_all 1.047
_refine_ls_R_factor_all 0.0287
_refine_ls_R_factor_gt 0.0272
_refine_ls_shift/su_max 0.001
_refine_ls_shift/su_mean 0.000
_refine_ls_structure_factor_coef Fsqd
_refine_ls_weighting_details 'w=1/[\s^2^(Fo^2^)+(0.0268P)^2^+0.5212P] where P=(Fo^2^+2Fc^2^)/3'
_refine_ls_weighting_scheme calc
_refine_ls_wR_factor_gt 0.0678
_refine_ls_wR_factor_ref 0.0689
_reflns_Friedel_coverage 0.722
_reflns_Friedel_fraction_full 0.999
_reflns_Friedel_fraction_max 0.999
_reflns_number_gt 3732
_reflns_number_total 3872
_reflns_threshold_expression 'I > 2\s(I)'
_cod_data_source_file d4sc08380f2.cif
_cod_data_source_block skmpd2a
_cod_depositor_comments 'Adding full bibliography for 1573911--1573921.cif.'
_cod_database_code 1573914
_shelx_shelxl_version_number 2018/3
_shelx_space_group_comment
;
The symmetry employed for this shelxl refinement is uniquely defined
by the following loop, which should always be used as a source of
symmetry information in preference to the above space-group names.
They are only intended as comments.
;
_olex2_refinement_description
;
1. Fixed Uiso
 At 1.2 times of:
  All C(H) groups, All C(H,H) groups
 At 1.5 times of:
  All C(H,H,H) groups
2.a Ternary CH refined with riding coordinates:
 C00A(H00A), C00H(H00H), C00N(H00N)
2.b Secondary CH2 refined with riding coordinates:
 C00I(H00D,H00F), C00K(H00I,H00J), C00M(H00K,H00M), C00O(H00O,H00P), C00S(H00V,
 H00W), C00T(H00X,H00Y)
2.c Aromatic/amide H refined with riding coordinates:
 C009(H009), C00B(H00B), C00C(H00C), C00E(H00E), C00G(H00G), C00L(H00L),
 C00P(H00Q), C00Q(H00R)
2.d Idealised Me refined as rotating group:
 C00R(H00S,H00T,H00U)
;
_olex2_submission_special_instructions 'No special instructions were received'

loop_
_space_group_symop_operation_xyz
'x, y, z'
'-x+1/2, -y, z+1/2'
'-x, y+1/2, -z+1/2'
'x+1/2, -y+1/2, -z'

loop_
_atom_site_label
_atom_site_type_symbol
_atom_site_fract_x
_atom_site_fract_y
_atom_site_fract_z
_atom_site_U_iso_or_equiv
_atom_site_adp_type
_atom_site_occupancy
_atom_site_site_symmetry_order
_atom_site_calc_flag
_atom_site_refinement_flags_posn
_atom_site_refinement_flags_adp
_atom_site_refinement_flags_occupancy
_atom_site_disorder_assembly
_atom_site_disorder_group
S001 S 0.80735(8) 0.88739(3) 0.62706(2) 0.01642(13) Uani 1 1 d . . . . .
O002 O 0.9709(2) 0.82969(9) 0.60479(7) 0.0220(3) Uani 1 1 d . . . . .
O003 O 0.6779(2) 0.84014(8) 0.68248(6) 0.0169(3) Uani 1 1 d . . . . .
O004 O 0.8623(3) 0.96941(9) 0.65337(7) 0.0250(4) Uani 1 1 d . . . . .
O005 O 0.2595(3) 0.16530(10) 0.60773(8) 0.0312(4) Uani 1 1 d . . . . .
C006 C 0.6251(3) 0.75060(12) 0.67547(9) 0.0143(4) Uani 1 1 d . . . . .
C007 C 0.5167(3) 0.57551(13) 0.66919(9) 0.0140(4) Uani 1 1 d . . . . .
C008 C 0.7120(3) 0.60119(12) 0.69730(8) 0.0146(4) Uani 1 1 d . . . . .
C009 C 0.4505(3) 0.96397(13) 0.57877(10) 0.0177(4) Uani 1 1 d . . . . .
H009 H 0.452802 0.999548 0.615031 0.021 Uiso 1 1 calc R U . . .
C00A C 0.6560(3) 0.42035(12) 0.67244(9) 0.0142(4) Uani 1 1 d . . . . .
H00A H 0.754091 0.429790 0.635968 0.017 Uiso 1 1 calc R U . . .
C00B C 0.7650(3) 0.68946(13) 0.69949(9) 0.0159(4) Uani 1 1 d . . . . .
H00B H 0.897909 0.707377 0.717593 0.019 Uiso 1 1 calc R U . . .
C00C C 0.6097(3) 0.84780(13) 0.51681(10) 0.0175(4) Uani 1 1 d . . . . .
H00C H 0.719524 0.805408 0.510989 0.021 Uiso 1 1 calc R U . . .
C00D C 0.4594(3) 0.30219(13) 0.61102(10) 0.0177(4) Uani 1 1 d . . . . .
C00E C 0.3786(3) 0.64007(13) 0.64619(9) 0.0159(4) Uani 1 1 d . . . . .
H00E H 0.245225 0.623178 0.627880 0.019 Uiso 1 1 calc R U . . .
C00F C 0.4173(3) 0.20618(13) 0.62357(11) 0.0208(5) Uani 1 1 d . . . . .
C00G C 0.4295(3) 0.72794(13) 0.64915(10) 0.0176(4) Uani 1 1 d . . . . .
H00G H 0.333134 0.770905 0.633619 0.021 Uiso 1 1 calc R U . . .
C00H C 0.4549(3) 0.47938(12) 0.66498(9) 0.0146(4) Uani 1 1 d . . . . .
H00H H 0.359265 0.467108 0.701566 0.017 Uiso 1 1 calc R U . . .
C00I C 0.8667(3) 0.53712(13) 0.72666(10) 0.0192(4) Uani 1 1 d . . . . .
H00D H 0.905662 0.558024 0.768911 0.023 Uiso 1 1 calc R U . . .
H00F H 1.000698 0.535216 0.701448 0.023 Uiso 1 1 calc R U . . .
C00J C 0.6090(3) 0.90139(12) 0.56916(9) 0.0152(4) Uani 1 1 d . . . . .
C00K C 0.3235(3) 0.45622(13) 0.60616(10) 0.0186(4) Uani 1 1 d . . . . .
H00I H 0.190824 0.492169 0.605117 0.022 Uiso 1 1 calc R U . . .
H00J H 0.409943 0.470476 0.568634 0.022 Uiso 1 1 calc R U . . .
C00L C 0.2875(4) 0.92023(14) 0.48222(10) 0.0231(5) Uani 1 1 d . . . . .
H00L H 0.175882 0.926760 0.452132 0.028 Uiso 1 1 calc R U . . .
C00M C 0.7379(3) 0.25122(13) 0.68224(10) 0.0211(5) Uani 1 1 d . . . . .
H00K H 0.780869 0.246954 0.726665 0.025 Uiso 1 1 calc R U . . .
H00M H 0.869050 0.258330 0.656256 0.025 Uiso 1 1 calc R U . . .
C00N C 0.5786(3) 0.32649(13) 0.67185(9) 0.0159(4) Uani 1 1 d . . . . .
H00N H 0.469036 0.321826 0.705993 0.019 Uiso 1 1 calc R U . . .
C00O C 0.7754(4) 0.44527(13) 0.73193(10) 0.0184(4) Uani 1 1 d . . . . .
H00O H 0.894727 0.403633 0.739380 0.022 Uiso 1 1 calc R U . . .
H00P H 0.675203 0.442147 0.767886 0.022 Uiso 1 1 calc R U . . .
C00P C 0.4453(4) 0.85801(14) 0.47334(9) 0.0206(4) Uani 1 1 d . . . . .
H00Q H 0.441357 0.822004 0.437304 0.025 Uiso 1 1 calc R U . . .
C00Q C 0.2900(4) 0.97348(14) 0.53471(10) 0.0218(5) Uani 1 1 d . . . . .
H00R H 0.181166 1.016374 0.540190 0.026 Uiso 1 1 calc R U . . .
C00R C 0.6056(4) 0.30524(15) 0.55285(10) 0.0244(5) Uani 1 1 d . . . . .
H00S H 0.730389 0.266987 0.559146 0.037 Uiso 1 1 calc R U . . .
H00T H 0.655691 0.364976 0.546111 0.037 Uiso 1 1 calc R U . . .
H00U H 0.523747 0.285684 0.516274 0.037 Uiso 1 1 calc R U . . .
C00S C 0.6065(4) 0.17095(13) 0.66181(11) 0.0228(5) Uani 1 1 d . . . . .
H00V H 0.696505 0.131462 0.636182 0.027 Uiso 1 1 calc R U . . .
H00W H 0.553363 0.138566 0.698700 0.027 Uiso 1 1 calc R U . . .
C00T C 0.2601(3) 0.35967(13) 0.60396(10) 0.0210(5) Uani 1 1 d . . . . .
H00X H 0.156693 0.346872 0.638004 0.025 Uiso 1 1 calc R U . . .
H00Y H 0.188152 0.346814 0.563715 0.025 Uiso 1 1 calc R U . . .

loop_
_atom_site_aniso_label
_atom_site_aniso_U_11
_atom_site_aniso_U_22
_atom_site_aniso_U_33
_atom_site_aniso_U_23
_atom_site_aniso_U_13
_atom_site_aniso_U_12
S001 0.0166(2) 0.0127(2) 0.0200(2) 0.00087(19) -0.0054(2) -0.00128(19)
O002 0.0156(7) 0.0207(7) 0.0296(8) 0.0028(6) -0.0008(6) 0.0008(6)
O003 0.0230(7) 0.0119(7) 0.0158(7) -0.0017(5) -0.0024(6) 0.0009(6)
O004 0.0299(9) 0.0142(7) 0.0309(8) 0.0001(6) -0.0138(7) -0.0039(6)
O005 0.0290(9) 0.0198(7) 0.0447(10) -0.0051(7) -0.0022(8) -0.0082(7)
C006 0.0185(10) 0.0108(9) 0.0136(9) -0.0006(7) 0.0006(8) 0.0004(8)
C007 0.0141(9) 0.0161(9) 0.0118(9) 0.0006(7) 0.0018(8) 0.0010(8)
C008 0.0146(9) 0.0168(10) 0.0124(8) 0.0002(8) 0.0000(8) 0.0011(8)
C009 0.0220(11) 0.0127(10) 0.0184(10) 0.0009(8) -0.0014(8) -0.0010(9)
C00A 0.0152(10) 0.0134(9) 0.0141(9) 0.0010(7) 0.0008(8) 0.0017(8)
C00B 0.0158(10) 0.0184(10) 0.0134(9) -0.0015(8) -0.0024(8) -0.0004(8)
C00C 0.0192(10) 0.0144(10) 0.0190(10) -0.0001(8) 0.0021(8) -0.0008(8)
C00D 0.0182(10) 0.0157(9) 0.0193(10) -0.0009(8) 0.0012(8) -0.0032(8)
C00E 0.0118(9) 0.0182(10) 0.0175(10) 0.0006(8) -0.0014(7) -0.0007(8)
C00F 0.0218(11) 0.0175(10) 0.0230(11) -0.0026(9) 0.0085(9) -0.0020(8)
C00G 0.0165(10) 0.0179(10) 0.0183(10) 0.0013(8) -0.0002(8) 0.0054(8)
C00H 0.0117(9) 0.0152(10) 0.0168(10) 0.0010(8) 0.0007(8) 0.0003(8)
C00I 0.0170(10) 0.0160(10) 0.0245(11) 0.0009(8) -0.0078(9) 0.0009(8)
C00J 0.0168(10) 0.0122(9) 0.0167(9) 0.0033(8) -0.0035(8) -0.0029(8)
C00K 0.0150(10) 0.0178(10) 0.0229(10) 0.0011(8) -0.0042(9) -0.0017(8)
C00L 0.0235(11) 0.0264(11) 0.0193(10) 0.0052(8) -0.0069(9) -0.0045(10)
C00M 0.0212(11) 0.0149(9) 0.0272(11) 0.0011(8) 0.0011(9) 0.0015(8)
C00N 0.0171(10) 0.0146(9) 0.0158(10) 0.0012(8) 0.0024(8) 0.0001(8)
C00O 0.0209(10) 0.0154(9) 0.0189(10) 0.0023(8) -0.0053(9) 0.0016(8)
C00P 0.0256(11) 0.0211(10) 0.0150(10) -0.0010(8) -0.0005(9) -0.0084(9)
C00Q 0.0218(11) 0.0193(10) 0.0243(11) 0.0040(8) -0.0025(9) 0.0031(9)
C00R 0.0314(12) 0.0236(11) 0.0182(11) -0.0037(9) 0.0039(10) -0.0058(10)
C00S 0.0253(11) 0.0139(10) 0.0294(12) 0.0004(9) 0.0047(10) 0.0003(9)
C00T 0.0188(11) 0.0174(10) 0.0267(11) -0.0018(8) -0.0040(9) -0.0029(8)

loop_
_atom_type_symbol
_atom_type_description
_atom_type_scat_dispersion_real
_atom_type_scat_dispersion_imag
_atom_type_scat_source
C C 0.0033 0.0016 'International Tables Vol C Tables 4.2.6.8 and 6.1.1.4'
H H 0.0000 0.0000 'International Tables Vol C Tables 4.2.6.8 and 6.1.1.4'
O O 0.0106 0.0060 'International Tables Vol C Tables 4.2.6.8 and 6.1.1.4'
S S 0.1246 0.1234 'International Tables Vol C Tables 4.2.6.8 and 6.1.1.4'

loop_
_geom_angle_atom_site_label_1
_geom_angle_atom_site_label_2
_geom_angle_atom_site_label_3
_geom_angle
_geom_angle_site_symmetry_1
_geom_angle_site_symmetry_3
_geom_angle_publ_flag
O002 S001 O003 108.64(8) . . ?
O002 S001 C00J 109.59(10) . . ?
O003 S001 C00J 103.21(9) . . ?
O004 S001 O002 120.92(10) . . ?
O004 S001 O003 103.15(8) . . ?
O004 S001 C00J 109.74(9) . . ?
C006 O003 S001 118.32(12) . . ?
C00B C006 O003 118.43(17) . . ?
C00B C006 C00G 122.12(18) . . ?
C00G C006 O003 119.28(17) . . ?
C008 C007 C00H 120.74(17) . . ?
C00E C007 C008 118.44(18) . . ?
C00E C007 C00H 120.81(17) . . ?
C007 C008 C00I 122.66(17) . . ?
C00B C008 C007 119.26(18) . . ?
C00B C008 C00I 118.07(18) . . ?
C00J C009 H009 120.6 . . ?
C00Q C009 H009 120.6 . . ?
C00Q C009 C00J 118.76(19) . . ?
C00H C00A H00A 108.8 . . ?
C00N C00A H00A 108.8 . . ?
C00N C00A C00H 107.61(16) . . ?
C00N C00A C00O 113.50(16) . . ?
C00O C00A H00A 108.8 . . ?
C00O C00A C00H 109.22(15) . . ?
C006 C00B C008 120.17(19) . . ?
C006 C00B H00B 119.9 . . ?
C008 C00B H00B 119.9 . . ?
C00J C00C H00C 120.9 . . ?
C00P C00C H00C 120.9 . . ?
C00P C00C C00J 118.13(19) . . ?
C00F C00D C00N 99.64(17) . . ?
C00F C00D C00R 105.82(17) . . ?
C00F C00D C00T 116.17(18) . . ?
C00R C00D C00N 113.22(17) . . ?
C00T C00D C00N 109.30(17) . . ?
C00T C00D C00R 112.16(18) . . ?
C007 C00E H00E 118.8 . . ?
C00G C00E C007 122.38(18) . . ?
C00G C00E H00E 118.8 . . ?
O005 C00F C00D 126.3(2) . . ?
O005 C00F C00S 125.8(2) . . ?
C00D C00F C00S 107.88(18) . . ?
C006 C00G C00E 117.60(18) . . ?
C006 C00G H00G 121.2 . . ?
C00E C00G H00G 121.2 . . ?
C007 C00H C00A 111.07(15) . . ?
C007 C00H H00H 106.5 . . ?
C007 C00H C00K 113.79(16) . . ?
C00A C00H H00H 106.5 . . ?
C00K C00H C00A 111.90(16) . . ?
C00K C00H H00H 106.5 . . ?
C008 C00I H00D 108.9 . . ?
C008 C00I H00F 108.9 . . ?
C008 C00I C00O 113.57(17) . . ?
H00D C00I H00F 107.7 . . ?
C00O C00I H00D 108.9 . . ?
C00O C00I H00F 108.9 . . ?
C009 C00J S001 118.25(15) . . ?
C009 C00J C00C 122.10(19) . . ?
C00C C00J S001 119.60(15) . . ?
C00H C00K H00I 109.1 . . ?
C00H C00K H00J 109.1 . . ?
H00I C00K H00J 107.8 . . ?
C00T C00K C00H 112.53(16) . . ?
C00T C00K H00I 109.1 . . ?
C00T C00K H00J 109.1 . . ?
C00P C00L H00L 119.6 . . ?
C00P C00L C00Q 120.8(2) . . ?
C00Q C00L H00L 119.6 . . ?
H00K C00M H00M 109.1 . . ?
C00N C00M H00K 111.2 . . ?
C00N C00M H00M 111.2 . . ?
C00N C00M C00S 102.90(17) . . ?
C00S C00M H00K 111.2 . . ?
C00S C00M H00M 111.2 . . ?
C00A C00N C00D 112.79(16) . . ?
C00A C00N C00M 120.78(17) . . ?
C00A C00N H00N 106.0 . . ?
C00D C00N H00N 106.0 . . ?
C00M C00N C00D 104.30(16) . . ?
C00M C00N H00N 106.0 . . ?
C00A C00O C00I 110.55(16) . . ?
C00A C00O H00O 109.5 . . ?
C00A C00O H00P 109.5 . . ?
C00I C00O H00O 109.5 . . ?
C00I C00O H00P 109.5 . . ?
H00O C00O H00P 108.1 . . ?
C00C C00P H00Q 119.9 . . ?
C00L C00P C00C 120.30(19) . . ?
C00L C00P H00Q 119.9 . . ?
C009 C00Q C00L 119.9(2) . . ?
C009 C00Q H00R 120.0 . . ?
C00L C00Q H00R 120.0 . . ?
C00D C00R H00S 109.5 . . ?
C00D C00R H00T 109.5 . . ?
C00D C00R H00U 109.5 . . ?
H00S C00R H00T 109.5 . . ?
H00S C00R H00U 109.5 . . ?
H00T C00R H00U 109.5 . . ?
C00F C00S C00M 105.83(17) . . ?
C00F C00S H00V 110.6 . . ?
C00F C00S H00W 110.6 . . ?
C00M C00S H00V 110.6 . . ?
C00M C00S H00W 110.6 . . ?
H00V C00S H00W 108.7 . . ?
C00D C00T C00K 110.52(17) . . ?
C00D C00T H00X 109.5 . . ?
C00D C00T H00Y 109.5 . . ?
C00K C00T H00X 109.5 . . ?
C00K C00T H00Y 109.5 . . ?
H00X C00T H00Y 108.1 . . ?

loop_
_geom_bond_atom_site_label_1
_geom_bond_atom_site_label_2
_geom_bond_distance
_geom_bond_site_symmetry_2
_geom_bond_publ_flag
S001 O002 1.4278(16) . ?
S001 O003 1.6056(15) . ?
S001 O004 1.4223(15) . ?
S001 C00J 1.758(2) . ?
O003 C006 1.423(2) . ?
O005 C00F 1.210(3) . ?
C006 C00B 1.378(3) . ?
C006 C00G 1.380(3) . ?
C007 C008 1.407(3) . ?
C007 C00E 1.399(3) . ?
C007 C00H 1.529(3) . ?
C008 C00B 1.397(3) . ?
C008 C00I 1.511(3) . ?
C009 H009 0.9500 . ?
C009 C00J 1.389(3) . ?
C009 C00Q 1.378(3) . ?
C00A H00A 1.0000 . ?
C00A C00H 1.548(3) . ?
C00A C00N 1.520(3) . ?
C00A C00O 1.522(3) . ?
C00B H00B 0.9500 . ?
C00C H00C 0.9500 . ?
C00C C00J 1.391(3) . ?
C00C C00P 1.388(3) . ?
C00D C00F 1.523(3) . ?
C00D C00N 1.543(3) . ?
C00D C00R 1.541(3) . ?
C00D C00T 1.525(3) . ?
C00E H00E 0.9500 . ?
C00E C00G 1.389(3) . ?
C00F C00S 1.528(3) . ?
C00G H00G 0.9500 . ?
C00H H00H 1.0000 . ?
C00H C00K 1.541(3) . ?
C00I H00D 0.9900 . ?
C00I H00F 0.9900 . ?
C00I C00O 1.525(3) . ?
C00K H00I 0.9900 . ?
C00K H00J 0.9900 . ?
C00K C00T 1.536(3) . ?
C00L H00L 0.9500 . ?
C00L C00P 1.380(3) . ?
C00L C00Q 1.391(3) . ?
C00M H00K 0.9900 . ?
C00M H00M 0.9900 . ?
C00M C00N 1.536(3) . ?
C00M C00S 1.541(3) . ?
C00N H00N 1.0000 . ?
C00O H00O 0.9900 . ?
C00O H00P 0.9900 . ?
C00P H00Q 0.9500 . ?
C00Q H00R 0.9500 . ?
C00R H00S 0.9800 . ?
C00R H00T 0.9800 . ?
C00R H00U 0.9800 . ?
C00S H00V 0.9900 . ?
C00S H00W 0.9900 . ?
C00T H00X 0.9900 . ?
C00T H00Y 0.9900 . ?

loop_
_geom_torsion_atom_site_label_1
_geom_torsion_atom_site_label_2
_geom_torsion_atom_site_label_3
_geom_torsion_atom_site_label_4
_geom_torsion
_geom_torsion_site_symmetry_1
_geom_torsion_site_symmetry_2
_geom_torsion_site_symmetry_3
_geom_torsion_site_symmetry_4
_geom_torsion_publ_flag
S001 O003 C006 C00B 93.35(19) . . . . ?
S001 O003 C006 C00G -91.33(19) . . . . ?
O002 S001 O003 C006 -41.48(16) . . . . ?
O002 S001 C00J C009 -171.81(15) . . . . ?
O002 S001 C00J C00C 10.79(19) . . . . ?
O003 S001 C00J C009 72.60(17) . . . . ?
O003 S001 C00J C00C -104.80(17) . . . . ?
O003 C006 C00B C008 175.69(17) . . . . ?
O003 C006 C00G C00E -176.58(17) . . . . ?
O004 S001 O003 C006 -170.94(14) . . . . ?
O004 S001 C00J C009 -36.82(19) . . . . ?
O004 S001 C00J C00C 145.78(17) . . . . ?
O005 C00F C00S C00M -167.5(2) . . . . ?
C007 C008 C00B C006 1.3(3) . . . . ?
C007 C008 C00I C00O -9.0(3) . . . . ?
C007 C00E C00G C006 0.6(3) . . . . ?
C007 C00H C00K C00T -178.85(17) . . . . ?
C008 C007 C00E C00G 1.2(3) . . . . ?
C008 C007 C00H C00A -20.0(2) . . . . ?
C008 C007 C00H C00K -147.31(18) . . . . ?
C008 C00I C00O C00A 42.5(2) . . . . ?
C00A C00H C00K C00T 54.2(2) . . . . ?
C00B C006 C00G C00E -1.4(3) . . . . ?
C00B C008 C00I C00O 169.75(18) . . . . ?
C00D C00F C00S C00M 10.6(2) . . . . ?
C00E C007 C008 C00B -2.1(3) . . . . ?
C00E C007 C008 C00I 176.65(19) . . . . ?
C00E C007 C00H C00A 161.20(17) . . . . ?
C00E C007 C00H C00K 33.8(3) . . . . ?
C00F C00D C00N C00A 176.83(16) . . . . ?
C00F C00D C00N C00M 43.99(19) . . . . ?
C00F C00D C00T C00K 167.43(18) . . . . ?
C00G C006 C00B C008 0.5(3) . . . . ?
C00H C007 C008 C00B 179.01(18) . . . . ?
C00H C007 C008 C00I -2.2(3) . . . . ?
C00H C007 C00E C00G -179.93(19) . . . . ?
C00H C00A C00N C00D 59.4(2) . . . . ?
C00H C00A C00N C00M -176.37(17) . . . . ?
C00H C00A C00O C00I -65.4(2) . . . . ?
C00H C00K C00T C00D -54.0(2) . . . . ?
C00I C008 C00B C006 -177.52(18) . . . . ?
C00J S001 O003 C006 74.79(15) . . . . ?
C00J C009 C00Q C00L 0.7(3) . . . . ?
C00J C00C C00P C00L 0.4(3) . . . . ?
C00N C00A C00H C007 176.46(16) . . . . ?
C00N C00A C00H C00K -55.2(2) . . . . ?
C00N C00A C00O C00I 174.55(17) . . . . ?
C00N C00D C00F O005 144.8(2) . . . . ?
C00N C00D C00F C00S -33.3(2) . . . . ?
C00N C00D C00T C00K 55.7(2) . . . . ?
C00N C00M C00S C00F 16.9(2) . . . . ?
C00O C00A C00H C007 52.8(2) . . . . ?
C00O C00A C00H C00K -178.79(16) . . . . ?
C00O C00A C00N C00D -179.59(17) . . . . ?
C00O C00A C00N C00M -55.4(2) . . . . ?
C00P C00C C00J S001 177.19(15) . . . . ?
C00P C00C C00J C009 -0.1(3) . . . . ?
C00P C00L C00Q C009 -0.5(3) . . . . ?
C00Q C009 C00J S001 -177.80(16) . . . . ?
C00Q C009 C00J C00C -0.5(3) . . . . ?
C00Q C00L C00P C00C -0.1(3) . . . . ?
C00R C00D C00F O005 -97.5(3) . . . . ?
C00R C00D C00F C00S 84.4(2) . . . . ?
C00R C00D C00N C00A 64.9(2) . . . . ?
C00R C00D C00N C00M -68.0(2) . . . . ?
C00R C00D C00T C00K -70.7(2) . . . . ?
C00S C00M C00N C00A -166.43(18) . . . . ?
C00S C00M C00N C00D -38.3(2) . . . . ?
C00T C00D C00F O005 27.6(3) . . . . ?
C00T C00D C00F C00S -150.44(18) . . . . ?
C00T C00D C00N C00A -60.9(2) . . . . ?
C00T C00D C00N C00M 166.24(16) . . . . ?
